data_8100646
loop_
_publ_author_name
'van Langenberg, K. A.'
'Moubaraki, B.'
'Murray, K. S.'
'Tiekink, E. R. T.'

_publ_section_title
;
Crystal structure of \h^1^-benzoato-chloro-tris(1-pyrazolylmethane)-
copper(II),^ ^C~17~H~15~ClCuN~6~O~2~
;
_journal_issue 2
_journal_name_full 'Zeitschrift f\"ur Kristallographie - New Crystal Structures'
_journal_page_first 223
_journal_page_last 224
_journal_volume 217
_journal_year 2002
_chemical_formula_moiety 'C17 H15 Cl Cu N6 O2 '
_chemical_formula_sum 'C17 H15 Cl Cu N6 O2'
_chemical_formula_weight 434.34
_space_group_IT_number 14
_symmetry_cell_setting monoclinic
_symmetry_space_group_name_Hall '-P 2ybc'
_symmetry_space_group_name_H-M 'P 1 21/c 1'
_cell_angle_alpha 90
_cell_angle_beta 99.95(2)
_cell_angle_gamma 90
_cell_formula_units_Z 4
_cell_length_a 7.715(3)
_cell_length_b 14.382(2)
_cell_length_c 16.457(3)
_cell_measurement_temperature 293
_cell_volume 1798.6(7)
_diffrn_ambient_temperature 293
_exptl_crystal_density_diffrn 1.604
_cod_original_sg_symbol_H-M 'P 21/c'
_cod_original_formula_sum 'C17 H15 Cl1 Cu1 N6 O2 '
_cod_database_code 8100646

loop_
_symmetry_equiv_pos_as_xyz
'x, y, z'
'-x, y+1/2, -z+1/2'
'-x, -y, -z'
'x, -y-1/2, z-1/2'

loop_
_atom_site_label
_atom_site_type_symbol
_atom_site_fract_x
_atom_site_fract_y
_atom_site_fract_z
_atom_site_U_iso_or_equiv
_atom_site_adp_type
_atom_site_occupancy
_atom_site_symmetry_multiplicity
_atom_site_calc_flag
_atom_site_refinement_flags
_atom_site_disorder_assembly
_atom_site_disorder_group
Cu Cu 0.54909(5) -0.62112(3) -0.35358(2) 0.03356(12) Uani 1 4 d . . .
Cl1 Cl 0.70328(12) -0.75242(6) -0.32029(7) 0.0537(3) Uani 1 4 d . . .
O1 O 0.3652(3) -0.67890(17) -0.42927(14) 0.0466(6) Uani 1 4 d . . .
O2 O 0.2487(3) -0.75611(18) -0.33458(14) 0.0484(6) Uani 1 4 d . . .
N11 N 0.7672(3) -0.54314(18) -0.31430(16) 0.0349(6) Uani 1 4 d . . .
N12 N 0.7527(3) -0.45774(18) -0.28018(16) 0.0329(6) Uani 1 4 d . . .
N21 N 0.4313(3) -0.49588(19) -0.39259(15) 0.0368(6) Uani 1 4 d . . .
N22 N 0.4637(3) -0.41949(18) -0.34405(16) 0.0341(6) Uani 1 4 d . . .
N31 N 0.4703(3) -0.57498(18) -0.23291(16) 0.0356(6) Uani 1 4 d . . .
N32 N 0.5127(3) -0.48595(17) -0.21001(15) 0.0325(6) Uani 1 4 d . . .
C1 C 0.5825(4) -0.4250(2) -0.26663(19) 0.0339(7) Uani 1 4 d . . .
H1 H 0.5967 -0.3626 -0.2424 0.061(3) Uiso 1 4 calc R . .
C11 C 0.9377(4) -0.5529(3) -0.3163(2) 0.0416(8) Uani 1 4 d . . .
H11 H 0.9879 -0.6051 -0.3362 0.061(3) Uiso 1 4 calc R . .
C12 C 1.0303(4) -0.4747(3) -0.2845(2) 0.0481(9) Uani 1 4 d . . .
H12 H 1.1508 -0.4649 -0.2797 0.061(3) Uiso 1 4 calc R . .
C13 C 0.9107(4) -0.4155(3) -0.2617(2) 0.0412(8) Uani 1 4 d . . .
H13 H 0.9332 -0.3570 -0.2380 0.061(3) Uiso 1 4 calc R . .
C21 C 0.3163(5) -0.4690(3) -0.4571(2) 0.0454(9) Uani 1 4 d . . .
H21 H 0.2695 -0.5075 -0.5008 0.061(3) Uiso 1 4 calc R . .
C22 C 0.2744(5) -0.3756(3) -0.4512(2) 0.0558(10) Uani 1 4 d . . .
H22 H 0.1978 -0.3406 -0.4891 0.061(3) Uiso 1 4 calc R . .
C23 C 0.3702(5) -0.3459(3) -0.3776(2) 0.0456(8) Uani 1 4 d . . .
H23 H 0.3703 -0.2865 -0.3553 0.061(3) Uiso 1 4 calc R . .
C31 C 0.4033(4) -0.6105(2) -0.1712(2) 0.0420(8) Uani 1 4 d . . .
H31 H 0.3615 -0.6710 -0.1698 0.061(3) Uiso 1 4 calc R . .
C32 C 0.4031(5) -0.5454(3) -0.1083(2) 0.0512(9) Uani 1 4 d . . .
H32 H 0.3638 -0.5543 -0.0585 0.061(3) Uiso 1 4 calc R . .
C33 C 0.4724(4) -0.4663(2) -0.13482(19) 0.0413(8) Uani 1 4 d . . .
H33 H 0.4889 -0.4099 -0.1069 0.061(3) Uiso 1 4 calc R . .
C40 C 0.2561(4) -0.7358(2) -0.4066(2) 0.0356(7) Uani 1 4 d . . .
C41 C 0.1312(4) -0.7797(2) -0.4767(2) 0.0353(7) Uani 1 4 d . . .
C42 C 0.1354(4) -0.7573(3) -0.5578(2) 0.0431(8) Uani 1 4 d . . .
H42 H 0.2178 -0.7146 -0.5699 0.061(3) Uiso 1 4 calc R . .
C43 C 0.0189(5) -0.7973(3) -0.6215(2) 0.0518(9) Uani 1 4 d . . .
H43 H 0.0221 -0.7806 -0.6758 0.061(3) Uiso 1 4 calc R . .
C44 C -0.1004(5) -0.8612(3) -0.6049(2) 0.0555(10) Uani 1 4 d . . .
H44 H -0.1775 -0.8889 -0.6477 0.061(3) Uiso 1 4 calc R . .
C45 C -0.1061(6) -0.8843(4) -0.5249(3) 0.0810(16) Uani 1 4 d . . .
H45 H -0.1876 -0.9277 -0.5133 0.061(3) Uiso 1 4 calc R . .
C46 C 0.0096(6) -0.8431(3) -0.4608(2) 0.0692(13) Uani 1 4 d . . .
H46 H 0.0040 -0.8589 -0.4065 0.061(3) Uiso 1 4 calc R . .

loop_
_atom_site_aniso_label
_atom_site_aniso_U_11
_atom_site_aniso_U_22
_atom_site_aniso_U_33
_atom_site_aniso_U_23
_atom_site_aniso_U_13
_atom_site_aniso_U_12
Cu 0.0332(2) 0.0344(2) 0.0327(2) -0.00257(17) 0.00455(14) -0.00224(17)
Cl1 0.0491(5) 0.0373(4) 0.0727(7) -0.0033(4) 0.0051(4) 0.0049(4)
O1 0.0487(14) 0.0488(14) 0.0389(13) 0.0022(11) -0.0021(10) -0.0163(12)
O2 0.0483(14) 0.0606(15) 0.0348(13) 0.0011(12) 0.0027(10) -0.0093(12)
N11 0.0307(13) 0.0372(14) 0.0377(14) -0.0034(12) 0.0088(11) -0.0002(11)
N12 0.0280(12) 0.0356(14) 0.0356(14) -0.0009(11) 0.0068(11) -0.0039(11)
N21 0.0379(15) 0.0422(15) 0.0293(13) -0.0016(12) 0.0027(11) 0.0032(12)
N22 0.0324(13) 0.0352(14) 0.0353(14) 0.0016(12) 0.0073(11) 0.0029(11)
N31 0.0370(14) 0.0342(14) 0.0383(15) -0.0022(12) 0.0146(11) -0.0012(12)
N32 0.0345(13) 0.0344(14) 0.0299(13) -0.0038(11) 0.0093(11) 0.0001(11)
C1 0.0348(16) 0.0332(16) 0.0341(16) 0.0005(13) 0.0070(13) -0.0019(13)
C11 0.0322(17) 0.052(2) 0.0423(19) 0.0026(16) 0.0112(14) 0.0044(15)
C12 0.0285(16) 0.065(2) 0.052(2) 0.0034(19) 0.0100(15) -0.0108(17)
C13 0.0340(17) 0.0473(19) 0.0409(18) 0.0024(16) 0.0026(14) -0.0136(15)
C21 0.0431(19) 0.062(2) 0.0298(17) 0.0018(16) 0.0037(14) 0.0070(17)
C22 0.053(2) 0.063(3) 0.049(2) 0.014(2) 0.0027(17) 0.021(2)
C23 0.047(2) 0.0404(18) 0.052(2) 0.0090(16) 0.0130(16) 0.0101(16)
C31 0.0438(18) 0.0395(18) 0.0454(19) 0.0046(16) 0.0151(14) 0.0017(15)
C32 0.064(2) 0.055(2) 0.040(2) 0.0063(17) 0.0234(18) 0.0048(19)
C33 0.050(2) 0.0452(18) 0.0293(17) -0.0049(15) 0.0084(15) 0.0049(16)
C40 0.0332(16) 0.0300(15) 0.0429(19) -0.0012(14) 0.0050(14) 0.0023(13)
C41 0.0323(16) 0.0344(16) 0.0380(17) -0.0011(13) 0.0027(13) 0.0009(13)
C42 0.0407(18) 0.049(2) 0.0402(18) -0.0016(16) 0.0097(14) -0.0070(16)
C43 0.052(2) 0.065(2) 0.0371(19) -0.0056(18) 0.0050(16) -0.001(2)
C44 0.051(2) 0.065(3) 0.046(2) -0.0118(19) -0.0046(17) -0.0099(19)
C45 0.080(3) 0.096(4) 0.062(3) 0.003(3) -0.002(2) -0.056(3)
C46 0.076(3) 0.086(3) 0.041(2) 0.010(2) -0.002(2) -0.041(2)

loop_
_geom_bond_atom_site_label_1
_geom_bond_atom_site_label_2
_geom_bond_distance
_geom_bond_site_symmetry_2
_geom_bond_publ_flag
Cu O1 1.909(2) . ?
Cu N11 2.033(3) . ?
Cu N21 2.069(3) . ?
Cu Cl1 2.2486(10) . ?
Cu N31 2.274(3) . ?
O1 C40 1.275(4) . ?
O2 C40 1.232(4) . ?
N11 C11 1.329(4) . ?
N11 N12 1.363(3) . ?
N12 C13 1.349(4) . ?
N12 C1 1.448(4) . ?
N21 C21 1.318(4) . ?
N21 N22 1.356(4) . ?
N22 C23 1.344(4) . ?
N22 C1 1.437(4) . ?
N31 C31 1.320(4) . ?
N31 N32 1.359(4) . ?
N32 C33 1.357(4) . ?
N32 C1 1.449(4) . ?
C11 C12 1.386(5) . ?
C12 C13 1.356(5) . ?
C21 C22 1.389(5) . ?
C22 C23 1.374(5) . ?
C31 C32 1.396(5) . ?
C32 C33 1.361(5) . ?
C40 C41 1.508(4) . ?
C41 C46 1.366(5) . ?
C41 C42 1.378(5) . ?
C42 C43 1.382(5) . ?
C43 C44 1.361(5) . ?
C44 C45 1.365(6) . ?
C45 C46 1.391(5) . ?
